data_4125208
loop_
_publ_author_name
'MacLeod, K. Cory'
'Menges, Fabian S.'
'McWilliams, Sean F.'
'Craig, Stephanie M.'
'Mercado, Brandon Q.'
'Johnson, Mark A.'
'Holland, Patrick L.'

_publ_section_title
;
 Alkali-Controlled C-H Cleavage or N-C Bond Formation by N2-Derived Iron
 Nitrides and Imides.
;
_journal_issue 35
_journal_name_full 'Journal of the American Chemical Society'
_journal_page_first 11185
_journal_page_last 11191
_journal_paper_doi 10.1021/jacs.6b04984
_journal_volume 138
_journal_year 2016
_chemical_formula_moiety 'C78 H107 Fe3 K N8 O6'
_chemical_formula_sum 'C78 H107 Fe3 K N8 O6'
_chemical_formula_weight 1459.36
_space_group_crystal_system monoclinic
_space_group_IT_number 9
_space_group_name_Hall 'C -2yc'
_space_group_name_H-M_alt 'C 1 c 1'
_symmetry_space_group_name_Hall 'C -2yc'
_symmetry_space_group_name_H-M 'C 1 c 1'
_atom_sites_solution_hydrogens mixed
_atom_sites_solution_primary direct
_atom_sites_solution_secondary difmap
_audit_creation_method SHELXL-2014/7
_cell_angle_alpha 90
_cell_angle_beta 95.201(7)
_cell_angle_gamma 90
_cell_formula_units_Z 4
_cell_length_a 27.2669(19)
_cell_length_b 18.0306(4)
_cell_length_c 20.0074(4)
_cell_measurement_reflns_used 83817
_cell_measurement_temperature 93(2)
_cell_measurement_theta_max 68.9
_cell_measurement_theta_min 2.2
_cell_volume 9795.9(8)
_computing_cell_refinement 'CrystalClear-SM Expert 2.0 r15 (Rigaku, 2011)'
_computing_data_collection 'CrystalClear-SM Expert 2.0 r15 (Rigaku, 2011)'
_computing_data_reduction 'CrystalClear-SM Expert 2.0 r15 (Rigaku, 2011)'
_computing_molecular_graphics
; 
Dolomanov, O.V.; Bourhis, L.J.; Gildea, R.J.; Howard, J.A.K.; Puschmann, H., 
OLEX2: A complete structure solution, refinement and analysis program 
(2009). J. Appl. Cryst., 42, 339-341. 
;
_computing_publication_material 'SHELXL-2013/2 (Sheldrick, 2014)'
_computing_structure_refinement 'SHELXL-2014/7 (Sheldrick, 2014)'
_computing_structure_solution 'SHELXT-2014/5 (Sheldrick, 2014)'
_diffrn_ambient_temperature 93(2)
_diffrn_detector_area_resol_mean 22.2
_diffrn_measured_fraction_theta_full 1.000
_diffrn_measured_fraction_theta_max 1.000
_diffrn_measurement_device_type 'Rigaku Saturn 944+ CCD'
_diffrn_measurement_method \w
_diffrn_radiation_type CuK\a
_diffrn_radiation_wavelength 1.54187
_diffrn_reflns_av_R_equivalents 0.2035
_diffrn_reflns_av_unetI/netI 0.1222
_diffrn_reflns_Laue_measured_fraction_full 1.000
_diffrn_reflns_Laue_measured_fraction_max 1.000
_diffrn_reflns_limit_h_max 28
_diffrn_reflns_limit_h_min -28
_diffrn_reflns_limit_k_max 18
_diffrn_reflns_limit_k_min -18
_diffrn_reflns_limit_l_max 20
_diffrn_reflns_limit_l_min -21
_diffrn_reflns_number 116614
_diffrn_reflns_point_group_measured_fraction_full 1.000
_diffrn_reflns_point_group_measured_fraction_max 1.000
_diffrn_reflns_theta_full 54.231
_diffrn_reflns_theta_max 54.231
_diffrn_reflns_theta_min 2.942
_diffrn_source 'Rotating Anode'
_exptl_absorpt_coefficient_mu 4.234
_exptl_absorpt_correction_T_max 1.000
_exptl_absorpt_correction_T_min 0.587
_exptl_absorpt_correction_type multi-scan
_exptl_absorpt_process_details 'Jacobson, R. (1998) Private Communication'
_exptl_crystal_colour Red
_exptl_crystal_density_diffrn 0.990
_exptl_crystal_density_method 'not measured'
_exptl_crystal_description Needle
_exptl_crystal_F_000 3104
_exptl_crystal_size_max 0.400
_exptl_crystal_size_mid 0.080
_exptl_crystal_size_min 0.080
_refine_diff_density_max 0.219
_refine_diff_density_min -0.267
_refine_diff_density_rms 0.039
_refine_ls_abs_structure_details
; 
 Refined as an inversion twin. 
;
_refine_ls_abs_structure_Flack 0.486(5)
_refine_ls_extinction_method none
_refine_ls_goodness_of_fit_ref 0.889
_refine_ls_hydrogen_treatment mixed
_refine_ls_matrix_type full
_refine_ls_number_parameters 896
_refine_ls_number_reflns 11702
_refine_ls_number_restraints 4
_refine_ls_restrained_S_all 0.888
_refine_ls_R_factor_all 0.0744
_refine_ls_R_factor_gt 0.0435
_refine_ls_shift/su_max 0.002
_refine_ls_shift/su_mean 0.000
_refine_ls_structure_factor_coef Fsqd
_refine_ls_weighting_details 'w=1/[\s^2^(Fo^2^)+(0.0131P)^2^] where P=(Fo^2^+2Fc^2^)/3'
_refine_ls_weighting_scheme calc
_refine_ls_wR_factor_gt 0.0709
_refine_ls_wR_factor_ref 0.0791
_reflns_Friedel_coverage 0.998
_reflns_Friedel_fraction_full 1.000
_reflns_Friedel_fraction_max 1.000
_reflns_number_gt 7701
_reflns_number_total 11702
_reflns_threshold_expression 'I > 2\s(I)'
_cod_data_source_file ja6b04984_si_002.cif
_cod_data_source_block 11
_cod_depositor_comments 'Adding full bibliography for 4125204--4125208.cif.'
_cod_database_code 4125208
_shelx_shelxl_version_number 2014/7
_shelx_space_group_comment
; 
The symmetry employed for this shelxl refinement is uniquely defined 
by the following loop, which should always be used as a source of 
symmetry information in preference to the above space-group names. 
They are only intended as comments. 
;
_shelx_estimated_absorpt_t_min 0.282
_shelx_estimated_absorpt_t_max 0.728

loop_
_space_group_symop_operation_xyz
'x, y, z'
'x, -y, z+1/2'
'x+1/2, y+1/2, z'
'x+1/2, -y+1/2, z+1/2'

loop_
_atom_site_label
_atom_site_type_symbol
_atom_site_fract_x
_atom_site_fract_y
_atom_site_fract_z
_atom_site_U_iso_or_equiv
_atom_site_adp_type
_atom_site_occupancy
_atom_site_site_symmetry_order
_atom_site_calc_flag
_atom_site_refinement_flags_posn
_atom_site_refinement_flags_adp
Fe1 Fe 0.53831(5) 0.86498(6) 0.53753(6) 0.0314(3) Uani 1 1 d . .
Fe2 Fe 0.59801(5) 0.70625(6) 0.51015(6) 0.0382(4) Uani 1 1 d . .
Fe3 Fe 0.59004(4) 0.70643(6) 0.64557(6) 0.0380(4) Uani 1 1 d . .
N1 N 0.5844(2) 0.7860(3) 0.5751(3) 0.0353(18) Uani 1 1 d . .
H1 H 0.613(3) 0.821(4) 0.599(4) 0.05(2) Uiso 1 1 d . .
N2 N 0.6082(3) 0.6252(3) 0.5826(4) 0.048(2) Uani 1 1 d D .
H2A H 0.588(3) 0.582(3) 0.578(5) 0.071 Uiso 1 1 d D U
H2B H 0.6371(18) 0.600(4) 0.581(4) 0.071 Uiso 1 1 d D U
N11 N 0.4968(2) 0.9341(3) 0.5934(3) 0.0331(17) Uani 1 1 d . .
N21 N 0.5722(2) 0.9643(3) 0.5121(3) 0.0358(18) Uani 1 1 d . .
C11 C 0.4758(3) 1.0348(4) 0.6693(4) 0.044(2) Uani 1 1 d . .
H11A H 0.4447 1.0074 0.6685 0.066 Uiso 1 1 calc R U
H11B H 0.4690 1.0867 0.6570 0.066 Uiso 1 1 calc R U
H11C H 0.4929 1.0326 0.7145 0.066 Uiso 1 1 calc R U
C21 C 0.5087(3) 0.9996(5) 0.6185(4) 0.039(2) Uani 1 1 d . .
C31 C 0.5498(3) 1.0434(4) 0.6027(4) 0.040(2) Uani 1 1 d . .
C41 C 0.5746(3) 1.0295(4) 0.5450(4) 0.038(2) Uani 1 1 d . .
C51 C 0.6053(3) 1.0922(4) 0.5176(4) 0.046(2) Uani 1 1 d . .
H51A H 0.6354 1.0994 0.5475 0.069 Uiso 1 1 calc R U
H51B H 0.5861 1.1382 0.5151 0.069 Uiso 1 1 calc R U
H51C H 0.6140 1.0790 0.4726 0.069 Uiso 1 1 calc R U
C61 C 0.5627(3) 1.1129(4) 0.6426(4) 0.064(3) Uani 1 1 d . .
H61A H 0.5980 1.1228 0.6427 0.096 Uiso 1 1 calc R U
H61B H 0.5544 1.1062 0.6888 0.096 Uiso 1 1 calc R U
H61C H 0.5440 1.1549 0.6222 0.096 Uiso 1 1 calc R U
C12 C 0.4495(3) 0.9037(4) 0.6020(4) 0.029(2) Uani 1 1 d . .
C22 C 0.4456(3) 0.8484(4) 0.6507(4) 0.035(2) Uani 1 1 d . .
C32 C 0.3996(4) 0.8137(4) 0.6538(5) 0.048(2) Uani 1 1 d . .
H32 H 0.3966 0.7753 0.6857 0.057 Uiso 1 1 calc R U
C42 C 0.3593(4) 0.8332(5) 0.6127(5) 0.051(3) Uani 1 1 d . .
H42 H 0.3289 0.8081 0.6152 0.061 Uiso 1 1 calc R U
C52 C 0.3631(3) 0.8907(5) 0.5666(4) 0.042(2) Uani 1 1 d . .
H52 H 0.3350 0.9048 0.5379 0.050 Uiso 1 1 calc R U
C62 C 0.4082(3) 0.9280(4) 0.5620(4) 0.038(2) Uani 1 1 d . .
C72 C 0.4888(3) 0.8288(4) 0.6975(4) 0.039(2) Uani 1 1 d . .
H72A H 0.5140 0.8055 0.6725 0.059 Uiso 1 1 calc R U
H72B H 0.4787 0.7940 0.7313 0.059 Uiso 1 1 calc R U
H72C H 0.5023 0.8737 0.7197 0.059 Uiso 1 1 calc R U
C82 C 0.4108(3) 0.9900(4) 0.5120(4) 0.048(2) Uani 1 1 d . .
H82A H 0.4191 1.0364 0.5359 0.071 Uiso 1 1 calc R U
H82B H 0.3789 0.9952 0.4858 0.071 Uiso 1 1 calc R U
H82C H 0.4362 0.9787 0.4819 0.071 Uiso 1 1 calc R U
C13 C 0.5955(4) 0.9575(4) 0.4500(4) 0.040(2) Uani 1 1 d . .
C23 C 0.5684(3) 0.9729(4) 0.3902(5) 0.043(2) Uani 1 1 d . .
C33 C 0.5896(4) 0.9587(5) 0.3313(5) 0.058(3) Uani 1 1 d . .
H33 H 0.5716 0.9692 0.2894 0.070 Uiso 1 1 calc R U
C43 C 0.6365(5) 0.9295(5) 0.3324(5) 0.064(3) Uani 1 1 d . .
H43 H 0.6499 0.9181 0.2914 0.076 Uiso 1 1 calc R U
C53 C 0.6642(4) 0.9166(4) 0.3930(6) 0.057(3) Uani 1 1 d . .
H53 H 0.6967 0.8971 0.3938 0.068 Uiso 1 1 calc R U
C63 C 0.6435(4) 0.9329(5) 0.4535(5) 0.044(2) Uani 1 1 d . .
C73 C 0.5181(3) 1.0051(5) 0.3866(4) 0.055(3) Uani 1 1 d . .
H73A H 0.5083 1.0212 0.3405 0.082 Uiso 1 1 calc R U
H73B H 0.5180 1.0479 0.4168 0.082 Uiso 1 1 calc R U
H73C H 0.4949 0.9677 0.4001 0.082 Uiso 1 1 calc R U
C83 C 0.6736(3) 0.9269(5) 0.5198(5) 0.068(3) Uani 1 1 d . .
H83A H 0.6592 0.8892 0.5474 0.102 Uiso 1 1 calc R U
H83B H 0.6739 0.9749 0.5428 0.102 Uiso 1 1 calc R U
H83C H 0.7074 0.9127 0.5124 0.102 Uiso 1 1 calc R U
N14 N 0.5513(2) 0.7036(3) 0.4268(3) 0.0314(17) Uani 1 1 d . .
N24 N 0.6545(3) 0.6814(4) 0.4529(4) 0.047(2) Uani 1 1 d . .
C14 C 0.5224(3) 0.7257(4) 0.3074(4) 0.043(2) Uani 1 1 d . .
H14A H 0.5285 0.6930 0.2699 0.065 Uiso 1 1 calc R U
H14B H 0.5217 0.7774 0.2921 0.065 Uiso 1 1 calc R U
H14C H 0.4906 0.7131 0.3238 0.065 Uiso 1 1 calc R U
C24 C 0.5632(3) 0.7159(4) 0.3638(5) 0.042(2) Uani 1 1 d . .
C34 C 0.6129(3) 0.7215(4) 0.3460(4) 0.041(2) Uani 1 1 d . .
C44 C 0.6550(3) 0.7004(5) 0.3880(5) 0.049(3) Uani 1 1 d . .
C54 C 0.7046(3) 0.6993(5) 0.3569(5) 0.077(3) Uani 1 1 d . .
H54A H 0.7132 0.7499 0.3443 0.116 Uiso 1 1 calc R U
H54B H 0.7018 0.6677 0.3169 0.116 Uiso 1 1 calc R U
H54C H 0.7302 0.6797 0.3897 0.116 Uiso 1 1 calc R U
C64 C 0.6192(3) 0.7462(4) 0.2751(4) 0.056(3) Uani 1 1 d . .
H64A H 0.6165 0.7031 0.2451 0.083 Uiso 1 1 calc R U
H64B H 0.6517 0.7692 0.2735 0.083 Uiso 1 1 calc R U
H64C H 0.5935 0.7823 0.2606 0.083 Uiso 1 1 calc R U
C15 C 0.5011(3) 0.6931(5) 0.4382(4) 0.032(2) Uani 1 1 d . .
C25 C 0.4731(3) 0.7559(5) 0.4533(4) 0.038(2) Uani 1 1 d . .
C35 C 0.4249(3) 0.7397(5) 0.4709(4) 0.039(2) Uani 1 1 d . .
H35 H 0.4053 0.7795 0.4845 0.047 Uiso 1 1 calc R U
C45 C 0.4052(3) 0.6696(5) 0.4692(4) 0.045(2) Uani 1 1 d . .
H45 H 0.3722 0.6625 0.4794 0.054 Uiso 1 1 calc R U
C55 C 0.4335(3) 0.6084(4) 0.4525(4) 0.039(2) Uani 1 1 d . .
H55 H 0.4200 0.5598 0.4515 0.047 Uiso 1 1 calc R U
C65 C 0.4821(4) 0.6205(4) 0.4374(4) 0.038(2) Uani 1 1 d . .
C75 C 0.4927(3) 0.8309(4) 0.4518(4) 0.033(2) Uani 1 1 d . .
H75A H 0.4646 0.8658 0.4452 0.040 Uiso 1 1 calc R U
H75B H 0.5117 0.8353 0.4121 0.040 Uiso 1 1 calc R U
C85 C 0.5134(3) 0.5559(4) 0.4223(4) 0.054(3) Uani 1 1 d . .
H85A H 0.5255 0.5626 0.3780 0.081 Uiso 1 1 calc R U
H85B H 0.4938 0.5103 0.4224 0.081 Uiso 1 1 calc R U
H85C H 0.5414 0.5523 0.4564 0.081 Uiso 1 1 calc R U
C16 C 0.6953(3) 0.6425(6) 0.4836(5) 0.050(3) Uani 1 1 d . .
C26 C 0.7291(4) 0.6799(6) 0.5294(5) 0.059(3) Uani 1 1 d . .
C36 C 0.7674(3) 0.6371(7) 0.5634(4) 0.067(3) Uani 1 1 d . .
H36 H 0.7912 0.6605 0.5940 0.080 Uiso 1 1 calc R U
C46 C 0.7701(4) 0.5617(8) 0.5520(5) 0.082(4) Uani 1 1 d . .
H46 H 0.7956 0.5335 0.5753 0.098 Uiso 1 1 calc R U
C56 C 0.7373(4) 0.5282(6) 0.5088(6) 0.072(3) Uani 1 1 d . .
H56 H 0.7400 0.4762 0.5022 0.087 Uiso 1 1 calc R U
C66 C 0.6994(4) 0.5662(6) 0.4731(5) 0.063(3) Uani 1 1 d . .
C76 C 0.7255(3) 0.7596(5) 0.5394(5) 0.068(3) Uani 1 1 d . .
H76A H 0.7186 0.7842 0.4959 0.102 Uiso 1 1 calc R U
H76B H 0.7567 0.7782 0.5613 0.102 Uiso 1 1 calc R U
H76C H 0.6989 0.7702 0.5678 0.102 Uiso 1 1 calc R U
C86 C 0.6622(4) 0.5265(5) 0.4245(5) 0.086(4) Uani 1 1 d . .
H86A H 0.6288 0.5364 0.4369 0.129 Uiso 1 1 calc R U
H86B H 0.6685 0.4730 0.4264 0.129 Uiso 1 1 calc R U
H86C H 0.6652 0.5445 0.3788 0.129 Uiso 1 1 calc R U
N17 N 0.5515(2) 0.6468(4) 0.7121(4) 0.0407(19) Uani 1 1 d . .
N27 N 0.6264(3) 0.7527(3) 0.7294(3) 0.0370(18) Uani 1 1 d . .
C17 C 0.5013(3) 0.6273(4) 0.8077(4) 0.057(3) Uani 1 1 d . .
H17A H 0.4697 0.6532 0.7998 0.086 Uiso 1 1 calc R U
H17B H 0.5112 0.6256 0.8560 0.086 Uiso 1 1 calc R U
H17C H 0.4979 0.5767 0.7901 0.086 Uiso 1 1 calc R U
C27 C 0.5408(3) 0.6689(4) 0.7718(5) 0.042(2) Uani 1 1 d . .
C37 C 0.5635(4) 0.7290(5) 0.8058(4) 0.043(2) Uani 1 1 d . .
C47 C 0.6079(3) 0.7632(4) 0.7901(4) 0.037(2) Uani 1 1 d . .
C57 C 0.6366(3) 0.8097(4) 0.8421(4) 0.051(2) Uani 1 1 d . .
H57A H 0.6714 0.8098 0.8336 0.077 Uiso 1 1 calc R U
H57B H 0.6332 0.7892 0.8868 0.077 Uiso 1 1 calc R U
H57C H 0.6240 0.8607 0.8399 0.077 Uiso 1 1 calc R U
C67 C 0.5419(3) 0.7609(4) 0.8680(4) 0.052(3) Uani 1 1 d . .
H67A H 0.5536 0.7318 0.9076 0.077 Uiso 1 1 calc R U
H67B H 0.5059 0.7588 0.8617 0.077 Uiso 1 1 calc R U
H67C H 0.5524 0.8126 0.8745 0.077 Uiso 1 1 calc R U
C18 C 0.5329(4) 0.5775(5) 0.6860(5) 0.047(2) Uani 1 1 d . .
C28 C 0.5582(4) 0.5122(5) 0.7036(5) 0.064(3) Uani 1 1 d . .
C38 C 0.5432(5) 0.4481(5) 0.6698(6) 0.076(3) Uani 1 1 d . .
H38 H 0.5609 0.4036 0.6801 0.091 Uiso 1 1 calc R U
C48 C 0.5041(5) 0.4460(6) 0.6224(5) 0.078(4) Uani 1 1 d . .
H48 H 0.4945 0.4010 0.6004 0.094 Uiso 1 1 calc R U
C58 C 0.4790(4) 0.5107(5) 0.6073(4) 0.058(3) Uani 1 1 d . .
H58 H 0.4514 0.5097 0.5746 0.069 Uiso 1 1 calc R U
C68 C 0.4926(4) 0.5784(5) 0.6386(4) 0.044(2) Uani 1 1 d . .
C78 C 0.6018(4) 0.5143(5) 0.7562(5) 0.101(4) Uani 1 1 d . .
H78A H 0.6285 0.5430 0.7392 0.152 Uiso 1 1 calc R U
H78B H 0.6131 0.4636 0.7663 0.152 Uiso 1 1 calc R U
H78C H 0.5919 0.5376 0.7971 0.152 Uiso 1 1 calc R U
C88 C 0.4641(3) 0.6469(4) 0.6230(4) 0.049(3) Uani 1 1 d . .
H88A H 0.4828 0.6798 0.5956 0.074 Uiso 1 1 calc R U
H88B H 0.4581 0.6722 0.6648 0.074 Uiso 1 1 calc R U
H88C H 0.4326 0.6343 0.5981 0.074 Uiso 1 1 calc R U
C19 C 0.6731(4) 0.7847(6) 0.7202(4) 0.050(3) Uani 1 1 d . .
C29 C 0.7137(4) 0.7397(6) 0.7196(5) 0.056(3) Uani 1 1 d . .
C39 C 0.7600(5) 0.7676(8) 0.7115(5) 0.076(3) Uani 1 1 d . .
H39 H 0.7880 0.7361 0.7141 0.092 Uiso 1 1 calc R U
C49 C 0.7643(4) 0.8417(8) 0.6998(5) 0.075(4) Uani 1 1 d . .
H49 H 0.7958 0.8620 0.6941 0.090 Uiso 1 1 calc R U
C59 C 0.7231(4) 0.8882(6) 0.6959(4) 0.060(3) Uani 1 1 d . .
H59 H 0.7273 0.9396 0.6877 0.071 Uiso 1 1 calc R U
C69 C 0.6770(4) 0.8614(6) 0.7035(4) 0.051(3) Uani 1 1 d . .
C79 C 0.7076(4) 0.6574(6) 0.7337(5) 0.086(4) Uani 1 1 d . .
H79A H 0.6936 0.6512 0.7767 0.129 Uiso 1 1 calc R U
H79B H 0.7398 0.6330 0.7357 0.129 Uiso 1 1 calc R U
H79C H 0.6856 0.6351 0.6978 0.129 Uiso 1 1 calc R U
C89 C 0.6331(3) 0.9108(4) 0.7012(4) 0.049(2) Uani 1 1 d . .
H89A H 0.6278 0.9268 0.7468 0.074 Uiso 1 1 calc R U
H89B H 0.6041 0.8837 0.6818 0.074 Uiso 1 1 calc R U
H89C H 0.6386 0.9543 0.6735 0.074 Uiso 1 1 calc R U
K1 K 0.33839(7) 0.69062(9) 0.34117(9) 0.0466(5) Uani 1 1 d . .
O10 O 0.3579(2) 0.8376(3) 0.3084(3) 0.0442(16) Uani 1 1 d . .
C20 C 0.4051(3) 0.8458(4) 0.2839(4) 0.047(2) Uani 1 1 d . .
H20A H 0.4314 0.8349 0.3201 0.057 Uiso 1 1 calc R U
H20B H 0.4095 0.8973 0.2683 0.057 Uiso 1 1 calc R U
C30 C 0.4079(3) 0.7917(5) 0.2261(4) 0.054(3) Uani 1 1 d . .
H30A H 0.3803 0.8005 0.1914 0.064 Uiso 1 1 calc R U
H30B H 0.4392 0.7983 0.2054 0.064 Uiso 1 1 calc R U
O40 O 0.4050(2) 0.7193(3) 0.2522(3) 0.0436(15) Uani 1 1 d . .
C50 C 0.4180(3) 0.6643(5) 0.2059(4) 0.052(3) Uani 1 1 d . .
H50A H 0.4498 0.6770 0.1884 0.063 Uiso 1 1 calc R U
H50B H 0.3925 0.6611 0.1675 0.063 Uiso 1 1 calc R U
C60 C 0.4222(3) 0.5904(5) 0.2434(5) 0.058(3) Uani 1 1 d . .
H60A H 0.4331 0.5509 0.2138 0.069 Uiso 1 1 calc R U
H60B H 0.4464 0.5944 0.2832 0.069 Uiso 1 1 calc R U
O70 O 0.3745(2) 0.5737(3) 0.2634(3) 0.0537(17) Uani 1 1 d . .
C80 C 0.3741(4) 0.5041(4) 0.2987(4) 0.055(3) Uani 1 1 d . .
H80A H 0.3965 0.5061 0.3404 0.066 Uiso 1 1 calc R U
H80B H 0.3847 0.4633 0.2703 0.066 Uiso 1 1 calc R U
C90 C 0.3224(4) 0.4921(5) 0.3147(5) 0.061(3) Uani 1 1 d . .
H90A H 0.2995 0.4983 0.2738 0.073 Uiso 1 1 calc R U
H90B H 0.3186 0.4412 0.3321 0.073 Uiso 1 1 calc R U
O100 O 0.3116(2) 0.5444(3) 0.3635(3) 0.0535(16) Uani 1 1 d . .
C110 C 0.2606(4) 0.5374(5) 0.3772(5) 0.065(3) Uani 1 1 d . .
H11D H 0.2533 0.4853 0.3886 0.078 Uiso 1 1 calc R U
H11E H 0.2387 0.5518 0.3372 0.078 Uiso 1 1 calc R U
C120 C 0.2527(3) 0.5860(5) 0.4334(5) 0.069(3) Uani 1 1 d . .
H12A H 0.2192 0.5782 0.4473 0.082 Uiso 1 1 calc R U
H12B H 0.2768 0.5740 0.4720 0.082 Uiso 1 1 calc R U
O130 O 0.2586(2) 0.6629(3) 0.4138(3) 0.0513(16) Uani 1 1 d . .
C140 C 0.2516(3) 0.7150(5) 0.4660(5) 0.059(3) Uani 1 1 d . .
H14D H 0.2778 0.7089 0.5032 0.071 Uiso 1 1 calc R U
H14E H 0.2194 0.7063 0.4838 0.071 Uiso 1 1 calc R U
C150 C 0.2533(3) 0.7922(5) 0.4379(5) 0.062(3) Uani 1 1 d . .
H15A H 0.2273 0.7983 0.4004 0.075 Uiso 1 1 calc R U
H15B H 0.2476 0.8290 0.4731 0.075 Uiso 1 1 calc R U
O160 O 0.2997(2) 0.8031(3) 0.4150(3) 0.0441(15) Uani 1 1 d . .
C170 C 0.3042(3) 0.8759(4) 0.3885(4) 0.048(3) Uani 1 1 d . .
H17D H 0.2988 0.9132 0.4233 0.057 Uiso 1 1 calc R U
H17E H 0.2791 0.8835 0.3501 0.057 Uiso 1 1 calc R U
C180 C 0.3541(3) 0.8847(4) 0.3661(4) 0.046(2) Uani 1 1 d . .
H18A H 0.3597 0.9371 0.3541 0.055 Uiso 1 1 calc R U
H18B H 0.3792 0.8704 0.4027 0.055 Uiso 1 1 calc R U

loop_
_atom_site_aniso_label
_atom_site_aniso_U_11
_atom_site_aniso_U_22
_atom_site_aniso_U_33
_atom_site_aniso_U_23
_atom_site_aniso_U_13
_atom_site_aniso_U_12
Fe1 0.0322(8) 0.0308(7) 0.0316(8) -0.0004(6) 0.0045(6) 0.0027(7)
Fe2 0.0393(9) 0.0420(8) 0.0331(9) -0.0037(7) 0.0020(7) 0.0111(7)
Fe3 0.0476(10) 0.0350(8) 0.0306(8) -0.0015(7) -0.0012(7) 0.0051(7)
N1 0.032(5) 0.042(4) 0.032(4) -0.003(4) 0.004(4) 0.005(4)
N2 0.060(6) 0.043(5) 0.039(4) -0.009(4) 0.006(5) 0.025(4)
N11 0.043(5) 0.027(4) 0.030(4) -0.009(3) 0.004(4) 0.000(4)
N21 0.038(5) 0.033(4) 0.035(5) -0.006(4) -0.005(4) -0.005(3)
C11 0.061(7) 0.033(5) 0.039(6) -0.008(4) 0.010(5) -0.004(5)
C21 0.048(7) 0.049(6) 0.022(5) 0.002(5) 0.003(5) 0.015(5)
C31 0.063(7) 0.029(5) 0.029(6) -0.007(4) 0.007(5) -0.013(5)
C41 0.039(6) 0.040(6) 0.032(6) 0.006(5) -0.009(5) -0.005(5)
C51 0.059(7) 0.030(5) 0.051(6) -0.004(4) 0.016(5) -0.017(5)
C61 0.092(8) 0.061(6) 0.042(6) -0.023(5) 0.021(6) -0.020(6)
C12 0.018(6) 0.035(5) 0.034(6) 0.001(4) 0.001(5) 0.002(4)
C22 0.036(7) 0.027(5) 0.043(6) -0.005(4) 0.011(5) 0.006(5)
C32 0.051(7) 0.040(6) 0.054(7) 0.002(5) 0.023(6) -0.005(6)
C42 0.046(7) 0.042(6) 0.064(7) -0.010(5) 0.010(6) 0.005(5)
C52 0.028(6) 0.045(6) 0.052(6) -0.012(5) -0.003(5) 0.012(5)
C62 0.043(7) 0.034(5) 0.039(6) -0.009(4) 0.007(5) 0.005(5)
C72 0.044(6) 0.044(5) 0.030(5) 0.006(4) 0.013(5) 0.003(5)
C82 0.054(7) 0.034(5) 0.056(6) 0.005(5) 0.008(5) 0.008(4)
C13 0.051(8) 0.043(6) 0.026(7) 0.010(4) 0.009(6) -0.014(5)
C23 0.037(7) 0.059(6) 0.035(7) 0.002(5) 0.013(6) -0.007(5)
C33 0.057(8) 0.067(7) 0.050(8) -0.010(5) 0.004(7) -0.023(6)
C43 0.089(10) 0.053(7) 0.054(8) -0.008(6) 0.033(8) -0.026(7)
C53 0.047(7) 0.047(6) 0.081(9) 0.006(6) 0.031(7) 0.007(5)
C63 0.025(6) 0.048(6) 0.059(8) -0.005(5) 0.010(6) -0.011(5)
C73 0.076(8) 0.062(6) 0.027(6) -0.001(4) 0.007(5) -0.021(6)
C83 0.041(7) 0.069(7) 0.096(9) 0.022(6) 0.018(7) 0.005(5)
N14 0.033(5) 0.040(4) 0.020(4) -0.005(3) -0.005(4) 0.010(4)
N24 0.045(5) 0.068(5) 0.029(5) 0.008(4) 0.013(4) 0.020(4)
C14 0.033(6) 0.051(6) 0.048(6) 0.000(4) 0.012(5) 0.006(5)
C24 0.040(7) 0.037(5) 0.045(7) -0.007(5) -0.012(6) 0.017(5)
C34 0.024(6) 0.058(6) 0.040(6) 0.005(5) 0.003(5) 0.016(5)
C44 0.030(7) 0.056(6) 0.065(8) -0.002(5) 0.022(6) 0.013(5)
C54 0.037(7) 0.123(8) 0.073(8) 0.026(6) 0.016(6) 0.026(6)
C64 0.060(7) 0.061(6) 0.048(7) 0.001(5) 0.013(6) 0.005(5)
C15 0.026(6) 0.050(6) 0.019(5) 0.001(4) -0.003(4) -0.001(5)
C25 0.036(7) 0.041(6) 0.035(6) 0.002(4) -0.008(5) 0.012(5)
C35 0.027(6) 0.044(6) 0.047(6) 0.003(5) 0.005(5) 0.009(5)
C45 0.046(7) 0.045(6) 0.044(6) 0.004(5) 0.008(5) 0.004(6)
C55 0.046(7) 0.037(6) 0.034(6) 0.004(4) -0.004(5) -0.005(5)
C65 0.060(8) 0.024(6) 0.028(6) 0.000(4) -0.002(5) 0.003(5)
C75 0.040(6) 0.032(5) 0.029(5) 0.000(4) 0.006(4) -0.010(4)
C85 0.071(7) 0.038(6) 0.053(7) -0.001(5) 0.007(5) 0.005(5)
C16 0.039(7) 0.067(7) 0.042(6) -0.004(6) -0.001(6) 0.036(6)
C26 0.039(7) 0.094(9) 0.043(7) -0.005(6) -0.004(6) 0.035(7)
C36 0.034(7) 0.125(10) 0.040(7) -0.020(7) -0.007(5) 0.028(7)
C46 0.066(9) 0.136(12) 0.043(8) 0.002(7) 0.001(7) 0.067(9)
C56 0.085(10) 0.082(8) 0.049(8) -0.017(6) 0.002(7) 0.048(8)
C66 0.049(8) 0.074(8) 0.067(8) -0.012(6) 0.006(7) 0.028(7)
C76 0.058(7) 0.081(8) 0.066(8) -0.010(6) 0.009(6) 0.007(6)
C86 0.096(9) 0.078(7) 0.080(8) -0.023(6) -0.020(7) 0.028(7)
N17 0.052(5) 0.036(5) 0.033(5) -0.003(4) -0.002(4) 0.004(4)
N27 0.034(5) 0.031(4) 0.044(5) -0.002(3) -0.008(4) -0.001(4)
C17 0.075(7) 0.049(6) 0.048(6) 0.001(5) 0.006(6) -0.018(5)
C27 0.059(7) 0.035(5) 0.031(6) 0.004(5) -0.002(5) 0.001(5)
C37 0.055(7) 0.046(6) 0.028(6) -0.004(5) 0.001(5) 0.000(5)
C47 0.044(7) 0.045(5) 0.020(6) -0.001(4) -0.002(5) 0.000(5)
C57 0.048(6) 0.072(6) 0.032(6) -0.008(5) -0.001(5) -0.008(5)
C67 0.060(7) 0.059(6) 0.035(6) 0.000(5) 0.000(5) -0.003(5)
C18 0.065(8) 0.041(7) 0.036(6) 0.007(5) 0.005(6) 0.005(6)
C28 0.101(10) 0.033(6) 0.056(7) 0.004(5) -0.009(7) 0.019(6)
C38 0.138(12) 0.041(7) 0.051(8) 0.002(6) 0.013(8) 0.009(7)
C48 0.149(13) 0.052(8) 0.035(7) 0.009(6) 0.019(8) -0.014(8)
C58 0.097(9) 0.045(7) 0.033(6) 0.008(5) 0.021(6) -0.012(6)
C68 0.064(8) 0.037(6) 0.033(6) 0.004(5) 0.015(6) -0.013(6)
C78 0.128(11) 0.078(8) 0.089(9) 0.021(6) -0.037(9) 0.046(7)
C88 0.057(7) 0.055(6) 0.037(6) -0.004(5) 0.005(5) -0.008(6)
C19 0.040(7) 0.074(8) 0.032(6) -0.010(5) -0.011(5) 0.007(7)
C29 0.045(8) 0.065(8) 0.058(8) -0.010(6) -0.002(6) 0.011(7)
C39 0.050(9) 0.121(11) 0.056(8) -0.026(7) -0.007(7) -0.001(9)
C49 0.031(8) 0.141(12) 0.051(7) -0.020(8) -0.010(6) -0.035(9)
C59 0.038(7) 0.094(8) 0.047(7) 0.004(6) 0.002(6) -0.016(7)
C69 0.047(8) 0.070(8) 0.034(6) -0.006(5) -0.002(5) -0.008(7)
C79 0.076(9) 0.119(10) 0.059(8) -0.024(7) -0.020(7) 0.042(7)
C89 0.054(7) 0.043(5) 0.050(6) -0.009(5) 0.002(5) -0.007(5)
K1 0.0500(14) 0.0438(11) 0.0460(13) 0.0016(9) 0.0041(11) -0.0006(10)
O10 0.040(4) 0.042(4) 0.051(4) -0.001(3) 0.011(3) 0.002(3)
C20 0.050(7) 0.043(6) 0.050(7) -0.002(5) 0.008(6) 0.004(5)
C30 0.051(7) 0.056(6) 0.055(7) 0.017(6) 0.010(5) 0.000(5)
O40 0.048(4) 0.038(4) 0.045(4) -0.003(3) 0.007(3) 0.002(3)
C50 0.065(8) 0.048(6) 0.045(6) -0.005(5) 0.011(5) 0.017(5)
C60 0.048(7) 0.066(7) 0.057(7) -0.018(6) -0.005(6) 0.008(6)
O70 0.051(5) 0.044(4) 0.065(4) -0.003(3) 0.001(4) 0.000(3)
C80 0.073(8) 0.035(6) 0.053(7) -0.008(5) -0.015(6) -0.008(5)
C90 0.081(9) 0.047(6) 0.054(7) 0.001(5) 0.001(6) -0.025(6)
O100 0.047(5) 0.049(4) 0.063(4) -0.003(3) -0.007(4) -0.013(3)
C110 0.072(9) 0.044(6) 0.078(8) 0.001(6) -0.008(7) -0.012(6)
C120 0.067(8) 0.070(8) 0.069(8) 0.025(7) 0.004(6) -0.019(6)
O130 0.059(5) 0.053(4) 0.042(4) 0.000(3) 0.005(3) -0.001(3)
C140 0.044(7) 0.058(7) 0.077(8) 0.023(6) 0.014(6) -0.007(5)
C150 0.046(7) 0.070(7) 0.071(8) 0.011(6) 0.006(6) 0.006(6)
O160 0.039(4) 0.052(4) 0.042(4) 0.013(3) 0.009(3) 0.008(3)
C170 0.039(7) 0.043(6) 0.060(7) 0.012(5) -0.001(5) 0.005(5)
C180 0.047(7) 0.031(5) 0.061(7) -0.003(5) 0.013(6) 0.002(5)

loop_
_atom_type_symbol
_atom_type_description
_atom_type_scat_dispersion_real
_atom_type_scat_dispersion_imag
_atom_type_scat_source
C C 0.0181 0.0091 'International Tables Vol C Tables 4.2.6.8 and 6.1.1.4'
H H 0.0000 0.0000 'International Tables Vol C Tables 4.2.6.8 and 6.1.1.4'
Fe Fe -1.1336 3.1974 'International Tables Vol C Tables 4.2.6.8 and 6.1.1.4'
K K 0.3868 1.0657 'International Tables Vol C Tables 4.2.6.8 and 6.1.1.4'
N N 0.0311 0.0180 'International Tables Vol C Tables 4.2.6.8 and 6.1.1.4'
O O 0.0492 0.0322 'International Tables Vol C Tables 4.2.6.8 and 6.1.1.4'

loop_
_geom_angle_atom_site_label_1
_geom_angle_atom_site_label_2
_geom_angle_atom_site_label_3
_geom_angle
_geom_angle_site_symmetry_1
_geom_angle_site_symmetry_3
N1 Fe1 N11 125.4(3) . .
N1 Fe1 N21 115.0(3) . .
N11 Fe1 N21 83.8(3) . .
N1 Fe1 C75 113.6(3) . .
N11 Fe1 C75 107.6(3) . .
N21 Fe1 C75 106.9(3) . .
N1 Fe2 N14 114.6(3) . .
N1 Fe2 N24 135.6(3) . .
N14 Fe2 N24 89.1(3) . .
N1 Fe2 N2 94.3(3) . .
N14 Fe2 N2 127.1(3) . .
N24 Fe2 N2 100.2(3) . .
N1 Fe2 Fe3 47.04(19) . .
N14 Fe2 Fe3 136.2(2) . .
N24 Fe2 Fe3 133.2(2) . .
N2 Fe2 Fe3 47.33(18) . .
N1 Fe3 N2 95.0(3) . .
N1 Fe3 N27 106.5(3) . .
N2 Fe3 N27 132.6(3) . .
N1 Fe3 N17 144.3(3) . .
N2 Fe3 N17 101.0(3) . .
N27 Fe3 N17 85.5(3) . .
N1 Fe3 Fe2 46.67(18) . .
N2 Fe3 Fe2 48.4(2) . .
N27 Fe3 Fe2 137.3(2) . .
N17 Fe3 Fe2 136.6(2) . .
Fe2 N1 Fe1 114.6(3) . .
Fe2 N1 Fe3 86.3(2) . .
Fe1 N1 Fe3 141.1(3) . .
Fe2 N1 H1 123(4) . .
Fe1 N1 H1 99(4) . .
Fe3 N1 H1 96(4) . .
Fe3 N2 Fe2 84.2(2) . .
Fe3 N2 H2A 119(5) . .
Fe2 N2 H2A 118(6) . .
Fe3 N2 H2B 130(6) . .
Fe2 N2 H2B 113(5) . .
H2A N2 H2B 94(7) . .
C21 N11 C12 119.6(7) . .
C21 N11 Fe1 128.2(6) . .
C12 N11 Fe1 112.1(5) . .
C41 N21 C13 119.2(6) . .
C41 N21 Fe1 129.1(5) . .
C13 N21 Fe1 111.8(5) . .
C21 C11 H11A 109.5 . .
C21 C11 H11B 109.5 . .
H11A C11 H11B 109.5 . .
C21 C11 H11C 109.5 . .
H11A C11 H11C 109.5 . .
H11B C11 H11C 109.5 . .
N11 C21 C31 125.8(7) . .
N11 C21 C11 118.8(7) . .
C31 C21 C11 115.4(7) . .
C41 C31 C21 121.7(7) . .
C41 C31 C61 118.3(7) . .
C21 C31 C61 119.5(8) . .
N21 C41 C31 123.3(7) . .
N21 C41 C51 118.1(7) . .
C31 C41 C51 118.5(7) . .
C41 C51 H51A 109.5 . .
C41 C51 H51B 109.5 . .
H51A C51 H51B 109.5 . .
C41 C51 H51C 109.5 . .
H51A C51 H51C 109.5 . .
H51B C51 H51C 109.5 . .
C31 C61 H61A 109.5 . .
C31 C61 H61B 109.5 . .
H61A C61 H61B 109.5 . .
C31 C61 H61C 109.5 . .
H61A C61 H61C 109.5 . .
H61B C61 H61C 109.5 . .
C62 C12 C22 120.9(8) . .
C62 C12 N11 120.3(7) . .
C22 C12 N11 118.8(8) . .
C12 C22 C32 117.9(8) . .
C12 C22 C72 120.2(8) . .
C32 C22 C72 121.8(8) . .
C42 C32 C22 122.3(9) . .
C42 C32 H32 118.9 . .
C22 C32 H32 118.9 . .
C32 C42 C52 119.2(9) . .
C32 C42 H42 120.4 . .
C52 C42 H42 120.4 . .
C42 C52 C62 120.9(8) . .
C42 C52 H52 119.5 . .
C62 C52 H52 119.5 . .
C12 C62 C52 118.5(8) . .
C12 C62 C82 122.0(8) . .
C52 C62 C82 119.5(8) . .
C22 C72 H72A 109.5 . .
C22 C72 H72B 109.5 . .
H72A C72 H72B 109.5 . .
C22 C72 H72C 109.5 . .
H72A C72 H72C 109.5 . .
H72B C72 H72C 109.5 . .
C62 C82 H82A 109.5 . .
C62 C82 H82B 109.5 . .
H82A C82 H82B 109.5 . .
C62 C82 H82C 109.5 . .
H82A C82 H82C 109.5 . .
H82B C82 H82C 109.5 . .
C63 C13 C23 122.9(9) . .
C63 C13 N21 118.1(8) . .
C23 C13 N21 119.0(8) . .
C13 C23 C33 118.0(9) . .
C13 C23 C73 122.8(8) . .
C33 C23 C73 119.1(9) . .
C43 C33 C23 120.9(9) . .
C43 C33 H33 119.5 . .
C23 C33 H33 119.5 . .
C33 C43 C53 120.6(9) . .
C33 C43 H43 119.7 . .
C53 C43 H43 119.7 . .
C43 C53 C63 118.9(9) . .
C43 C53 H53 120.5 . .
C63 C53 H53 120.5 . .
C13 C63 C53 118.5(9) . .
C13 C63 C83 120.7(9) . .
C53 C63 C83 120.8(9) . .
C23 C73 H73A 109.5 . .
C23 C73 H73B 109.5 . .
H73A C73 H73B 109.5 . .
C23 C73 H73C 109.5 . .
H73A C73 H73C 109.5 . .
H73B C73 H73C 109.5 . .
C63 C83 H83A 109.5 . .
C63 C83 H83B 109.5 . .
H83A C83 H83B 109.5 . .
C63 C83 H83C 109.5 . .
H83A C83 H83C 109.5 . .
H83B C83 H83C 109.5 . .
C24 N14 C15 119.3(7) . .
C24 N14 Fe2 125.7(6) . .
C15 N14 Fe2 114.8(5) . .
C44 N24 C16 118.1(7) . .
C44 N24 Fe2 123.9(6) . .
C16 N24 Fe2 118.0(5) . .
C24 C14 H14A 109.5 . .
C24 C14 H14B 109.5 . .
H14A C14 H14B 109.5 . .
C24 C14 H14C 109.5 . .
H14A C14 H14C 109.5 . .
H14B C14 H14C 109.5 . .
N14 C24 C34 123.9(8) . .
N14 C24 C14 119.3(7) . .
C34 C24 C14 116.8(8) . .
C44 C34 C24 124.6(8) . .
C44 C34 C64 118.9(8) . .
C24 C34 C64 116.3(8) . .
N24 C44 C34 124.4(8) . .
N24 C44 C54 118.3(8) . .
C34 C44 C54 117.3(9) . .
C44 C54 H54A 109.5 . .
C44 C54 H54B 109.5 . .
H54A C54 H54B 109.5 . .
C44 C54 H54C 109.5 . .
H54A C54 H54C 109.5 . .
H54B C54 H54C 109.5 . .
C34 C64 H64A 109.5 . .
C34 C64 H64B 109.5 . .
H64A C64 H64B 109.5 . .
C34 C64 H64C 109.5 . .
H64A C64 H64C 109.5 . .
H64B C64 H64C 109.5 . .
C65 C15 C25 122.8(8) . .
C65 C15 N14 118.8(8) . .
C25 C15 N14 118.3(7) . .
C15 C25 C35 114.7(8) . .
C15 C25 C75 122.2(8) . .
C35 C25 C75 123.1(8) . .
C45 C35 C25 123.4(8) . .
C45 C35 K1 60.5(5) . .
C25 C35 K1 116.7(5) . .
C45 C35 H35 118.3 . .
C25 C35 H35 118.3 . .
K1 C35 H35 92.6 . .
C35 C45 C55 120.5(8) . .
C35 C45 K1 96.3(5) . .
C55 C45 K1 101.5(5) . .
C35 C45 H45 119.7 . .
C55 C45 H45 119.7 . .
K1 C45 H45 71.9 . .
C65 C55 C45 118.6(8) . .
C65 C55 H55 120.7 . .
C45 C55 H55 120.7 . .
C55 C65 C15 119.8(8) . .
C55 C65 C85 119.4(8) . .
C15 C65 C85 120.8(8) . .
C25 C75 Fe1 116.3(5) . .
C25 C75 H75A 108.2 . .
Fe1 C75 H75A 108.2 . .
C25 C75 H75B 108.2 . .
Fe1 C75 H75B 108.2 . .
H75A C75 H75B 107.4 . .
C65 C85 H85A 109.5 . .
C65 C85 H85B 109.5 . .
H85A C85 H85B 109.5 . .
C65 C85 H85C 109.5 . .
H85A C85 H85C 109.5 . .
H85B C85 H85C 109.5 . .
C66 C16 N24 119.7(10) . .
C66 C16 C26 120.8(9) . .
N24 C16 C26 119.3(9) . .
C16 C26 C36 117.4(9) . .
C16 C26 C76 120.9(9) . .
C36 C26 C76 121.7(10) . .
C46 C36 C26 120.2(10) . .
C46 C36 H36 119.9 . .
C26 C36 H36 119.9 . .
C56 C46 C36 120.7(10) . .
C56 C46 H46 119.6 . .
C36 C46 H46 119.6 . .
C46 C56 C66 122.4(10) . .
C46 C56 H56 118.8 . .
C66 C56 H56 118.8 . .
C56 C66 C16 118.5(10) . .
C56 C66 C86 121.4(10) . .
C16 C66 C86 120.1(10) . .
C26 C76 H76A 109.5 . .
C26 C76 H76B 109.5 . .
H76A C76 H76B 109.5 . .
C26 C76 H76C 109.5 . .
H76A C76 H76C 109.5 . .
H76B C76 H76C 109.5 . .
C66 C86 H86A 109.5 . .
C66 C86 H86B 109.5 . .
H86A C86 H86B 109.5 . .
C66 C86 H86C 109.5 . .
H86A C86 H86C 109.5 . .
H86B C86 H86C 109.5 . .
C27 N17 C18 119.8(7) . .
C27 N17 Fe3 126.3(6) . .
C18 N17 Fe3 113.8(5) . .
C47 N27 C19 117.7(7) . .
C47 N27 Fe3 126.3(6) . .
C19 N27 Fe3 115.5(5) . .
C27 C17 H17A 109.5 . .
C27 C17 H17B 109.5 . .
H17A C17 H17B 109.5 . .
C27 C17 H17C 109.5 . .
H17A C17 H17C 109.5 . .
H17B C17 H17C 109.5 . .
N17 C27 C37 123.6(8) . .
N17 C27 C17 119.7(8) . .
C37 C27 C17 116.7(8) . .
C27 C37 C47 125.5(8) . .
C27 C37 C67 120.0(8) . .
C47 C37 C67 114.4(8) . .
N27 C47 C37 121.8(8) . .
N27 C47 C57 118.7(7) . .
C37 C47 C57 119.5(8) . .
C47 C57 H57A 109.5 . .
C47 C57 H57B 109.5 . .
H57A C57 H57B 109.5 . .
C47 C57 H57C 109.5 . .
H57A C57 H57C 109.5 . .
H57B C57 H57C 109.5 . .
C37 C67 H67A 109.5 . .
C37 C67 H67B 109.5 . .
H67A C67 H67B 109.5 . .
C37 C67 H67C 109.5 . .
H67A C67 H67C 109.5 . .
H67B C67 H67C 109.5 . .
C68 C18 C28 121.9(9) . .
C68 C18 N17 118.2(8) . .
C28 C18 N17 119.6(10) . .
C38 C28 C18 117.7(10) . .
C38 C28 C78 122.7(9) . .
C18 C28 C78 119.6(9) . .
C48 C38 C28 122.9(10) . .
C48 C38 H38 118.6 . .
C28 C38 H38 118.6 . .
C38 C48 C58 118.3(10) . .
C38 C48 H48 120.8 . .
C58 C48 H48 120.8 . .
C48 C58 C68 122.1(10) . .
C48 C58 H58 119.0 . .
C68 C58 H58 119.0 . .
C18 C68 C58 117.1(9) . .
C18 C68 C88 121.7(8) . .
C58 C68 C88 121.2(10) . .
C28 C78 H78A 109.5 . .
C28 C78 H78B 109.5 . .
H78A C78 H78B 109.5 . .
C28 C78 H78C 109.5 . .
H78A C78 H78C 109.5 . .
H78B C78 H78C 109.5 . .
C68 C88 H88A 109.5 . .
C68 C88 H88B 109.5 . .
H88A C88 H88B 109.5 . .
C68 C88 H88C 109.5 . .
H88A C88 H88C 109.5 . .
H88B C88 H88C 109.5 . .
C29 C19 N27 119.5(10) . .
C29 C19 C69 119.6(10) . .
N27 C19 C69 120.5(9) . .
C19 C29 C39 122.1(11) . .
C19 C29 C79 118.2(10) . .
C39 C29 C79 119.5(11) . .
C49 C39 C29 118.0(11) . .
C49 C39 K1 81.5(7) . 4_565
C29 C39 K1 121.7(7) . 4_565
C49 C39 H39 121.0 . .
C29 C39 H39 121.0 . .
K1 C39 H39 68.5 4_565 .
C39 C49 C59 121.1(11) . .
C39 C49 K1 75.0(7) . 4_565
C59 C49 K1 124.5(7) . 4_565
C39 C49 H49 119.4 . .
C59 C49 H49 119.4 . .
K1 C49 H49 71.8 4_565 .
C69 C59 C49 121.5(10) . .
C69 C59 H59 119.2 . .
C49 C59 H59 119.2 . .
C59 C69 C19 117.1(10) . .
C59 C69 C89 122.0(10) . .
C19 C69 C89 120.6(9) . .
C29 C79 H79A 109.5 . .
C29 C79 H79B 109.5 . .
H79A C79 H79B 109.5 . .
C29 C79 H79C 109.5 . .
H79A C79 H79C 109.5 . .
H79B C79 H79C 109.5 . .
C69 C89 H89A 109.5 . .
C69 C89 H89B 109.5 . .
H89A C89 H89B 109.5 . .
C69 C89 H89C 109.5 . .
H89A C89 H89C 109.5 . .
H89B C89 H89C 109.5 . .
O40 K1 O130 170.40(18) . .
O40 K1 O160 121.41(17) . .
O130 K1 O160 59.84(18) . .
O40 K1 O100 119.22(19) . .
O130 K1 O100 60.97(18) . .
O160 K1 O100 119.30(19) . .
O40 K1 O10 60.71(17) . .
O130 K1 O10 118.03(18) . .
O160 K1 O10 61.37(17) . .
O100 K1 O10 174.36(18) . .
O40 K1 O70 59.71(18) . .
O130 K1 O70 118.73(19) . .
O160 K1 O70 177.9(2) . .
O100 K1 O70 59.71(19) . .
O10 K1 O70 119.40(18) . .
O40 K1 C45 101.0(2) . .
O130 K1 C45 88.6(2) . .
O160 K1 C45 82.5(2) . .
O100 K1 C45 83.8(2) . .
O10 K1 C45 101.8(2) . .
O70 K1 C45 99.1(2) . .
O40 K1 C39 82.2(2) . 4_464
O130 K1 C39 88.3(2) . 4_464
O160 K1 C39 90.1(3) . 4_464
O100 K1 C39 100.5(3) . 4_464
O10 K1 C39 73.9(3) . 4_464
O70 K1 C39 88.3(3) . 4_464
C45 K1 C39 172.5(3) . 4_464
C20 O10 C180 110.2(6) . .
C20 O10 K1 112.1(4) . .
C180 O10 K1 109.9(4) . .
O10 C20 C30 107.6(7) . .
O10 C20 H20A 110.2 . .
C30 C20 H20A 110.2 . .
O10 C20 H20B 110.2 . .
C30 C20 H20B 110.2 . .
H20A C20 H20B 108.5 . .
O40 C30 C20 107.7(7) . .
O40 C30 H30A 110.2 . .
C20 C30 H30A 110.2 . .
O40 C30 H30B 110.2 . .
C20 C30 H30B 110.2 . .
H30A C30 H30B 108.5 . .
C30 O40 C50 112.2(6) . .
C30 O40 K1 118.8(5) . .
C50 O40 K1 121.1(5) . .
O40 C50 C60 107.4(7) . .
O40 C50 H50A 110.2 . .
C60 C50 H50A 110.2 . .
O40 C50 H50B 110.2 . .
C60 C50 H50B 110.2 . .
H50A C50 H50B 108.5 . .
O70 C60 C50 107.1(7) . .
O70 C60 H60A 110.3 . .
C50 C60 H60A 110.3 . .
O70 C60 H60B 110.3 . .
C50 C60 H60B 110.3 . .
H60A C60 H60B 108.6 . .
C60 O70 C80 111.8(7) . .
C60 O70 K1 111.5(5) . .
C80 O70 K1 110.9(5) . .
O70 C80 C90 106.5(7) . .
O70 C80 H80A 110.4 . .
C90 C80 H80A 110.4 . .
O70 C80 H80B 110.4 . .
C90 C80 H80B 110.4 . .
H80A C80 H80B 108.6 . .
O100 C90 C80 108.3(7) . .
O100 C90 H90A 110.0 . .
C80 C90 H90A 110.0 . .
O100 C90 H90B 110.0 . .
C80 C90 H90B 110.0 . .
H90A C90 H90B 108.4 . .
C90 O100 C110 109.7(7) . .
C90 O100 K1 116.7(5) . .
C110 O100 K1 112.6(5) . .
O100 C110 C120 107.7(8) . .
O100 C110 H11D 110.2 . .
C120 C110 H11D 110.2 . .
O100 C110 H11E 110.2 . .
C120 C110 H11E 110.2 . .
H11D C110 H11E 108.5 . .
O130 C120 C110 109.9(8) . .
O130 C120 H12A 109.7 . .
C110 C120 H12A 109.7 . .
O130 C120 H12B 109.7 . .
C110 C120 H12B 109.7 . .
H12A C120 H12B 108.2 . .
C140 O130 C120 114.0(7) . .
C140 O130 K1 115.3(5) . .
C120 O130 K1 115.1(5) . .
O130 C140 C150 109.0(8) . .
O130 C140 H14D 109.9 . .
C150 C140 H14D 109.9 . .
O130 C140 H14E 109.9 . .
C150 C140 H14E 109.9 . .
H14D C140 H14E 108.3 . .
O160 C150 C140 108.2(7) . .
O160 C150 H15A 110.1 . .
C140 C150 H15A 110.1 . .
O160 C150 H15B 110.1 . .
C140 C150 H15B 110.1 . .
H15A C150 H15B 108.4 . .
C150 O160 C170 111.3(6) . .
C150 O160 K1 118.1(5) . .
C170 O160 K1 115.2(5) . .
O160 C170 C180 108.9(7) . .
O160 C170 H17D 109.9 . .
C180 C170 H17D 109.9 . .
O160 C170 H17E 109.9 . .
C180 C170 H17E 109.9 . .
H17D C170 H17E 108.3 . .
O10 C180 C170 108.2(7) . .
O10 C180 H18A 110.1 . .
C170 C180 H18A 110.1 . .
O10 C180 H18B 110.1 . .
C170 C180 H18B 110.1 . .
H18A C180 H18B 108.4 . .

loop_
_geom_bond_atom_site_label_1
_geom_bond_atom_site_label_2
_geom_bond_distance
_geom_bond_site_symmetry_2
Fe1 N1 2.000(6) .
Fe1 N11 2.076(6) .
Fe1 N21 2.099(6) .
Fe1 C75 2.118(8) .
Fe2 N1 1.996(6) .
Fe2 N14 2.005(6) .
Fe2 N24 2.050(7) .
Fe2 N2 2.059(7) .
Fe2 Fe3 2.7378(15) .
Fe3 N1 2.008(7) .
Fe3 N2 2.023(6) .
Fe3 N27 2.048(7) .
Fe3 N17 2.071(7) .
N1 H1 1.09(7) .
N2 H2A 0.95(3) .
N2 H2B 0.91(3) .
N11 C21 1.312(9) .
N11 C12 1.427(9) .
N21 C41 1.345(9) .
N21 C13 1.453(9) .
C11 C21 1.552(10) .
C11 H11A 0.9800 .
C11 H11B 0.9800 .
C11 H11C 0.9800 .
C21 C31 1.430(11) .
C31 C41 1.412(10) .
C31 C61 1.510(10) .
C41 C51 1.538(10) .
C51 H51A 0.9800 .
C51 H51B 0.9800 .
C51 H51C 0.9800 .
C61 H61A 0.9800 .
C61 H61B 0.9800 .
C61 H61C 0.9800 .
C12 C62 1.392(10) .
C12 C22 1.405(10) .
C22 C32 1.410(10) .
C22 C72 1.478(10) .
C32 C42 1.357(11) .
C32 H32 0.9500 .
C42 C52 1.396(11) .
C42 H42 0.9500 .
C52 C62 1.411(10) .
C52 H52 0.9500 .
C62 C82 1.506(10) .
C72 H72A 0.9800 .
C72 H72B 0.9800 .
C72 H72C 0.9800 .
C82 H82A 0.9800 .
C82 H82B 0.9800 .
C82 H82C 0.9800 .
C13 C63 1.376(11) .
C13 C23 1.377(11) .
C23 C33 1.383(11) .
C23 C73 1.485(11) .
C33 C43 1.382(12) .
C33 H33 0.9500 .
C43 C53 1.389(12) .
C43 H43 0.9500 .
C53 C63 1.412(11) .
C53 H53 0.9500 .
C63 C83 1.500(12) .
C73 H73A 0.9800 .
C73 H73B 0.9800 .
C73 H73C 0.9800 .
C83 H83A 0.9800 .
C83 H83B 0.9800 .
C83 H83C 0.9800 .
N14 C24 1.349(9) .
N14 C15 1.419(9) .
N24 C44 1.345(10) .
N24 C16 1.409(10) .
C14 C24 1.523(10) .
C14 H14A 0.9800 .
C14 H14B 0.9800 .
C14 H14C 0.9800 .
C24 C34 1.436(11) .
C34 C44 1.411(11) .
C34 C64 1.512(11) .
C44 C54 1.538(11) .
C54 H54A 0.9800 .
C54 H54B 0.9800 .
C54 H54C 0.9800 .
C64 H64A 0.9800 .
C64 H64B 0.9800 .
C64 H64C 0.9800 .
C15 C65 1.406(10) .
C15 C25 1.414(10) .
C25 C35 1.421(11) .
C25 C75 1.455(10) .
C35 C45 1.372(10) .
C35 K1 3.460(9) .
C35 H35 0.9500 .
C45 C55 1.404(10) .
C45 K1 3.030(8) .
C45 H45 0.9500 .
C55 C65 1.402(10) .
C55 H55 0.9500 .
C65 C85 1.492(10) .
C75 H75A 0.9900 .
C75 H75B 0.9900 .
C85 H85A 0.9800 .
C85 H85B 0.9800 .
C85 H85C 0.9800 .
C16 C66 1.397(12) .
C16 C26 1.411(12) .
C26 C36 1.420(12) .
C26 C76 1.457(12) .
C36 C46 1.382(13) .
C36 H36 0.9500 .
C46 C56 1.332(13) .
C46 H46 0.9500 .
C56 C66 1.384(12) .
C56 H56 0.9500 .
C66 C86 1.520(12) .
C76 H76A 0.9800 .
C76 H76B 0.9800 .
C76 H76C 0.9800 .
C86 H86A 0.9800 .
C86 H86B 0.9800 .
C86 H86C 0.9800 .
N17 C27 1.317(9) .
N17 C18 1.430(10) .
N27 C47 1.370(9) .
N27 C19 1.425(10) .
C17 C27 1.543(11) .
C17 H17A 0.9800 .
C17 H17B 0.9800 .
C17 H17C 0.9800 .
C27 C37 1.393(11) .
C37 C47 1.419(11) .
C37 C67 1.537(10) .
C47 C57 1.501(10) .
C57 H57A 0.9800 .
C57 H57B 0.9800 .
C57 H57C 0.9800 .
C67 H67A 0.9800 .
C67 H67B 0.9800 .
C67 H67C 0.9800 .
C18 C68 1.383(11) .
C18 C28 1.393(11) .
C28 C38 1.382(12) .
C28 C78 1.515(13) .
C38 C48 1.360(13) .
C38 H38 0.9500 .
C48 C58 1.373(12) .
C48 H48 0.9500 .
C58 C68 1.407(11) .
C58 H58 0.9500 .
C68 C88 1.478(11) .
C78 H78A 0.9800 .
C78 H78B 0.9800 .
C78 H78C 0.9800 .
C88 H88A 0.9800 .
C88 H88B 0.9800 .
C88 H88C 0.9800 .
C19 C29 1.372(12) .
C19 C69 1.429(12) .
C29 C39 1.382(13) .
C29 C79 1.523(13) .
C39 C49 1.363(13) .
C39 K1 3.295(11) 4_565
C39 H39 0.9500 .
C49 C59 1.398(13) .
C49 K1 3.375(11) 4_565
C49 H49 0.9500 .
C59 C69 1.368(12) .
C59 H59 0.9500 .
C69 C89 1.489(11) .
C79 H79A 0.9800 .
C79 H79B 0.9800 .
C79 H79C 0.9800 .
C89 H89A 0.9800 .
C89 H89B 0.9800 .
C89 H89C 0.9800 .
K1 O40 2.706(6) .
K1 O130 2.770(6) .
K1 O160 2.773(6) .
K1 O100 2.782(5) .
K1 O10 2.793(5) .
K1 O70 2.850(6) .
K1 C39 3.295(11) 4_464
O10 C20 1.425(9) .
O10 C180 1.446(8) .
C20 C30 1.520(11) .
C20 H20A 0.9900 .
C20 H20B 0.9900 .
C30 O40 1.410(8) .
C30 H30A 0.9900 .
C30 H30B 0.9900 .
O40 C50 1.424(9) .
C50 C60 1.528(11) .
C50 H50A 0.9900 .
C50 H50B 0.9900 .
C60 O70 1.425(9) .
C60 H60A 0.9900 .
C60 H60B 0.9900 .
O70 C80 1.441(9) .
C80 C90 1.488(11) .
C80 H80A 0.9900 .
C80 H80B 0.9900 .
C90 O100 1.407(9) .
C90 H90A 0.9900 .
C90 H90B 0.9900 .
O100 C110 1.447(10) .
C110 C120 1.457(11) .
C110 H11D 0.9900 .
C110 H11E 0.9900 .
C120 O130 1.454(9) .
C120 H12A 0.9900 .
C120 H12B 0.9900 .
O130 C140 1.429(10) .
C140 C150 1.502(11) .
C140 H14D 0.9900 .
C140 H14E 0.9900 .
C150 O160 1.400(9) .
C150 H15A 0.9900 .
C150 H15B 0.9900 .
O160 C170 1.424(8) .
C170 C180 1.478(10) .
C170 H17D 0.9900 .
C170 H17E 0.9900 .
C180 H18A 0.9900 .
C180 H18B 0.9900 .

loop_
_geom_torsion_atom_site_label_1
_geom_torsion_atom_site_label_2
_geom_torsion_atom_site_label_3
_geom_torsion_atom_site_label_4
_geom_torsion
_geom_torsion_site_symmetry_1
_geom_torsion_site_symmetry_4
C12 N11 C21 C31 -166.3(7) . .
Fe1 N11 C21 C31 11.7(11) . .
C12 N11 C21 C11 12.9(10) . .
Fe1 N11 C21 C11 -169.1(5) . .
N11 C21 C31 C41 17.2(13) . .
C11 C21 C31 C41 -162.0(7) . .
N11 C21 C31 C61 -171.7(8) . .
C11 C21 C31 C61 9.1(11) . .
C13 N21 C41 C31 174.7(8) . .
Fe1 N21 C41 C31 -5.2(11) . .
C13 N21 C41 C51 -4.5(11) . .
Fe1 N21 C41 C51 175.5(5) . .
C21 C31 C41 N21 -20.2(12) . .
C61 C31 C41 N21 168.6(7) . .
C21 C31 C41 C51 159.0(7) . .
C61 C31 C41 C51 -12.2(11) . .
C21 N11 C12 C62 78.2(9) . .
Fe1 N11 C12 C62 -100.2(7) . .
C21 N11 C12 C22 -102.6(8) . .
Fe1 N11 C12 C22 79.0(7) . .
C62 C12 C22 C32 5.5(11) . .
N11 C12 C22 C32 -173.6(6) . .
C62 C12 C22 C72 -173.6(7) . .
N11 C12 C22 C72 7.2(10) . .
C12 C22 C32 C42 -1.6(11) . .
C72 C22 C32 C42 177.5(7) . .
C22 C32 C42 C52 -1.4(12) . .
C32 C42 C52 C62 0.5(12) . .
C22 C12 C62 C52 -6.4(11) . .
N11 C12 C62 C52 172.8(6) . .
C22 C12 C62 C82 176.6(7) . .
N11 C12 C62 C82 -4.2(11) . .
C42 C52 C62 C12 3.4(11) . .
C42 C52 C62 C82 -179.6(7) . .
C41 N21 C13 C63 91.8(9) . .
Fe1 N21 C13 C63 -88.2(7) . .
C41 N21 C13 C23 -90.7(9) . .
Fe1 N21 C13 C23 89.2(8) . .
C63 C13 C23 C33 3.9(12) . .
N21 C13 C23 C33 -173.5(7) . .
C63 C13 C23 C73 -174.9(7) . .
N21 C13 C23 C73 7.8(12) . .
C13 C23 C33 C43 0.4(12) . .
C73 C23 C33 C43 179.3(8) . .
C23 C33 C43 C53 -2.7(13) . .
C33 C43 C53 C63 0.9(13) . .
C23 C13 C63 C53 -5.7(12) . .
N21 C13 C63 C53 171.7(7) . .
C23 C13 C63 C83 171.5(8) . .
N21 C13 C63 C83 -11.1(11) . .
C43 C53 C63 C13 3.2(12) . .
C43 C53 C63 C83 -174.0(8) . .
C15 N14 C24 C34 -175.0(7) . .
Fe2 N14 C24 C34 10.1(10) . .
C15 N14 C24 C14 5.9(10) . .
Fe2 N14 C24 C14 -169.0(5) . .
N14 C24 C34 C44 13.5(13) . .
C14 C24 C34 C44 -167.4(8) . .
N14 C24 C34 C64 -171.6(7) . .
C14 C24 C34 C64 7.6(10) . .
C16 N24 C44 C34 162.8(9) . .
Fe2 N24 C44 C34 -17.7(12) . .
C16 N24 C44 C54 -17.3(12) . .
Fe2 N24 C44 C54 162.3(6) . .
C24 C34 C44 N24 -8.9(14) . .
C64 C34 C44 N24 176.2(8) . .
C24 C34 C44 C54 171.1(8) . .
C64 C34 C44 C54 -3.8(12) . .
C24 N14 C15 C65 92.0(8) . .
Fe2 N14 C15 C65 -92.5(7) . .
C24 N14 C15 C25 -91.2(8) . .
Fe2 N14 C15 C25 84.2(7) . .
C65 C15 C25 C35 3.0(11) . .
N14 C15 C25 C35 -173.7(7) . .
C65 C15 C25 C75 -177.9(7) . .
N14 C15 C25 C75 5.4(11) . .
C15 C25 C35 C45 -4.3(12) . .
C75 C25 C35 C45 176.6(8) . .
C15 C25 C35 K1 -75.1(7) . .
C75 C25 C35 K1 105.7(7) . .
C25 C35 C45 C55 3.1(13) . .
K1 C35 C45 C55 107.3(8) . .
C25 C35 C45 K1 -104.2(8) . .
C35 C45 C55 C65 -0.3(12) . .
K1 C45 C55 C65 104.2(7) . .
C45 C55 C65 C15 -1.0(12) . .
C45 C55 C65 C85 177.6(7) . .
C25 C15 C65 C55 -0.5(11) . .
N14 C15 C65 C55 176.2(7) . .
C25 C15 C65 C85 -179.0(7) . .
N14 C15 C65 C85 -2.4(11) . .
C15 C25 C75 Fe1 -80.9(8) . .
C35 C25 C75 Fe1 98.1(8) . .
C44 N24 C16 C66 -79.9(11) . .
Fe2 N24 C16 C66 100.5(8) . .
C44 N24 C16 C26 106.0(10) . .
Fe2 N24 C16 C26 -73.6(10) . .
C66 C16 C26 C36 0.9(13) . .
N24 C16 C26 C36 174.9(8) . .
C66 C16 C26 C76 178.8(8) . .
N24 C16 C26 C76 -7.2(13) . .
C16 C26 C36 C46 -1.2(14) . .
C76 C26 C36 C46 -179.1(9) . .
C26 C36 C46 C56 0.7(15) . .
C36 C46 C56 C66 0.2(16) . .
C46 C56 C66 C16 -0.6(15) . .
C46 C56 C66 C86 -179.5(10) . .
N24 C16 C66 C56 -174.0(8) . .
C26 C16 C66 C56 0.0(13) . .
N24 C16 C66 C86 5.0(13) . .
C26 C16 C66 C86 179.0(9) . .
C18 N17 C27 C37 169.1(8) . .
Fe3 N17 C27 C37 -15.6(12) . .
C18 N17 C27 C17 -10.6(12) . .
Fe3 N17 C27 C17 164.7(5) . .
N17 C27 C37 C47 -15.6(13) . .
C17 C27 C37 C47 164.1(8) . .
N17 C27 C37 C67 167.6(7) . .
C17 C27 C37 C67 -12.8(11) . .
C19 N27 C47 C37 -175.2(8) . .
Fe3 N27 C47 C37 13.1(10) . .
C19 N27 C47 C57 2.2(10) . .
Fe3 N27 C47 C57 -169.5(5) . .
C27 C37 C47 N27 16.9(13) . .
C67 C37 C47 N27 -166.1(7) . .
C27 C37 C47 C57 -160.5(8) . .
C67 C37 C47 C57 16.5(10) . .
C27 N17 C18 C68 101.7(9) . .
Fe3 N17 C18 C68 -74.1(9) . .
C27 N17 C18 C28 -84.5(10) . .
Fe3 N17 C18 C28 99.6(8) . .
C68 C18 C28 C38 2.8(13) . .
N17 C18 C28 C38 -170.7(8) . .
C68 C18 C28 C78 -179.5(9) . .
N17 C18 C28 C78 7.0(13) . .
C18 C28 C38 C48 -2.2(15) . .
C78 C28 C38 C48 -179.9(10) . .
C28 C38 C48 C58 0.6(16) . .
C38 C48 C58 C68 0.7(14) . .
C28 C18 C68 C58 -1.7(12) . .
N17 C18 C68 C58 171.9(7) . .
C28 C18 C68 C88 176.4(8) . .
N17 C18 C68 C88 -10.0(12) . .
C48 C58 C68 C18 -0.1(12) . .
C48 C58 C68 C88 -178.2(8) . .
C47 N27 C19 C29 106.9(9) . .
Fe3 N27 C19 C29 -80.5(9) . .
C47 N27 C19 C69 -80.8(9) . .
Fe3 N27 C19 C69 91.8(8) . .
N27 C19 C29 C39 -179.3(8) . .
C69 C19 C29 C39 8.3(14) . .
N27 C19 C29 C79 -4.2(13) . .
C69 C19 C29 C79 -176.6(8) . .
C19 C29 C39 C49 -4.1(15) . .
C79 C29 C39 C49 -179.2(9) . .
C19 C29 C39 K1 93.5(11) . 4_565
C79 C29 C39 K1 -81.6(11) . 4_565
C29 C39 C49 C59 -0.1(15) . .
K1 C39 C49 C59 -121.6(9) 4_565 .
C29 C39 C49 K1 121.5(9) . 4_565
C39 C49 C59 C69 -0.2(15) . .
K1 C49 C59 C69 -92.9(11) 4_565 .
C49 C59 C69 C19 4.2(13) . .
C49 C59 C69 C89 178.4(8) . .
C29 C19 C69 C59 -8.1(13) . .
N27 C19 C69 C59 179.6(8) . .
C29 C19 C69 C89 177.6(8) . .
N27 C19 C69 C89 5.3(12) . .
C180 O10 C20 C30 176.7(6) . .
K1 O10 C20 C30 53.9(7) . .
O10 C20 C30 O40 -64.1(8) . .
C20 C30 O40 C50 -167.1(7) . .
C20 C30 O40 K1 43.3(8) . .
C30 O40 C50 C60 170.5(7) . .
K1 O40 C50 C60 -40.7(8) . .
O40 C50 C60 O70 63.3(9) . .
C50 C60 O70 C80 179.3(6) . .
C50 C60 O70 K1 -56.0(7) . .
C60 O70 C80 C90 -178.3(7) . .
K1 O70 C80 C90 56.6(7) . .
O70 C80 C90 O100 -69.4(8) . .
C80 C90 O100 C110 176.4(7) . .
C80 C90 O100 K1 46.9(8) . .
C90 O100 C110 C120 173.2(7) . .
K1 O100 C110 C120 -55.0(8) . .
O100 C110 C120 O130 65.7(9) . .
C110 C120 O130 C140 -179.9(8) . .
C110 C120 O130 K1 -43.5(9) . .
C120 O130 C140 C150 -174.1(7) . .
K1 O130 C140 C150 49.6(8) . .
O130 C140 C150 O160 -61.2(9) . .
C140 C150 O160 C170 -179.1(7) . .
C140 C150 O160 K1 44.4(9) . .
C150 O160 C170 C180 179.1(7) . .
K1 O160 C170 C180 -43.1(8) . .
C20 O10 C180 C170 178.5(6) . .
K1 O10 C180 C170 -57.5(7) . .
O160 C170 C180 O10 68.4(8) . .
